data_4115809
loop_
_publ_author_name
'H\'ector Carrasco'
'Concepci\'on Foces-Foces'
'Cirilo P\'erez'
'Mat\'ias L. Rodr\'iguez'
'Julio D. Mart\'in'

_publ_contact_author
;                                                                               
      C.Foce-Foces
      Instituto de Quimica-Fisica Rocasolano-CSIC                               
      Departamento de Cristalografia                                            
      Serrano 119                                                               
      E-28006 Madrid                                                            
      Spain                                                                     
;
_publ_contact_author_email cfoces@iqfr.csic.es
_publ_contact_author_fax '+34 1 5642431'
_publ_contact_author_phone '+34 1 5619400'
_publ_section_title
;
 Tubular Hydrogen-Bonded Networks Sustained by Water Molecules
;
_journal_name_full 'Journal of the American Chemical Society'
_journal_page_first 11970
_journal_page_last 11981
_journal_paper_doi 10.1021/ja011028t
_journal_volume 123
_journal_year 2001
_chemical_formula_sum 'C15 H20 O4'
_chemical_formula_weight 264.31
_chemical_name_systematic
; 
 ? 
;
_space_group_IT_number 14
_symmetry_cell_setting monoclinic
_symmetry_space_group_name_Hall '-P 2ybc'
_symmetry_space_group_name_H-M 'P 1 21/c 1'
_atom_sites_solution_hydrogens geom
_atom_sites_solution_primary direct
_atom_sites_solution_secondary difmap
_audit_creation_method SHELXL-97
_cell_angle_alpha 90.00
_cell_angle_beta 93.650(10)
_cell_angle_gamma 90.00
_cell_formula_units_Z 4
_cell_length_a 7.1420(10)
_cell_length_b 10.6850(10)
_cell_length_c 17.1430(10)
_cell_measurement_temperature 293(2)
_cell_volume 1305.6(2)
_computing_structure_refinement 'SHELXL-97 (Sheldrick, 1997)'
_computing_structure_solution Sir97
_diffrn_ambient_temperature 293(2)
_diffrn_measured_fraction_theta_full 1.000
_diffrn_measured_fraction_theta_max 1.000
_diffrn_radiation_monochromator graphite
_diffrn_radiation_source 'fine-focus sealed tube'
_diffrn_radiation_type MoK\a
_diffrn_radiation_wavelength 0.71069
_diffrn_reflns_av_R_equivalents 0.0182
_diffrn_reflns_av_sigmaI/netI 0.1057
_diffrn_reflns_limit_h_max 10
_diffrn_reflns_limit_h_min -10
_diffrn_reflns_limit_k_max 15
_diffrn_reflns_limit_k_min 0
_diffrn_reflns_limit_l_max 0
_diffrn_reflns_limit_l_min -24
_diffrn_reflns_number 3900
_diffrn_reflns_theta_full 29.96
_diffrn_reflns_theta_max 29.96
_diffrn_reflns_theta_min 2.38
_exptl_absorpt_coefficient_mu 0.097
_exptl_absorpt_correction_T_max 0.9819
_exptl_absorpt_correction_T_min 0.9689
_exptl_crystal_density_diffrn 1.345
_exptl_crystal_F_000 568
_exptl_crystal_size_max 0.33
_exptl_crystal_size_mid 0.22
_exptl_crystal_size_min 0.19
_refine_diff_density_max 0.244
_refine_diff_density_min -0.226
_refine_diff_density_rms 0.052
_refine_ls_extinction_coef 0.0024(11)
_refine_ls_extinction_expression Fc^*^=kFc[1+0.001xFc^2^\l^3^/sin(2\q)]^-1/4^
_refine_ls_extinction_method SHELXL
_refine_ls_goodness_of_fit_ref 0.952
_refine_ls_hydrogen_treatment mixed
_refine_ls_matrix_type full
_refine_ls_number_parameters 181
_refine_ls_number_reflns 3785
_refine_ls_number_restraints 0
_refine_ls_restrained_S_all 0.952
_refine_ls_R_factor_all 0.1644
_refine_ls_R_factor_gt 0.0497
_refine_ls_shift/su_max 0.023
_refine_ls_shift/su_mean 0.001
_refine_ls_structure_factor_coef Fsqd
_refine_ls_weighting_details 'calc w=1/[\s^2^(Fo^2^)+(0.0457P)^2^+0.4617P] where P=(Fo^2^+2Fc^2^)/3'
_refine_ls_weighting_scheme calc
_refine_ls_wR_factor_gt 0.1033
_refine_ls_wR_factor_ref 0.1324
_reflns_number_gt 1872
_reflns_number_total 3785
_reflns_threshold_expression >2sigma(I)
_cod_data_source_file ja011028t_04.cif
_cod_data_source_block 1D
_cod_database_code 4115809

loop_
_symmetry_equiv_pos_as_xyz
'x, y, z'
'-x, y+1/2, -z+1/2'
'-x, -y, -z'
'x, -y-1/2, z-1/2'

loop_
_atom_site_label
_atom_site_type_symbol
_atom_site_fract_x
_atom_site_fract_y
_atom_site_fract_z
_atom_site_U_iso_or_equiv
_atom_site_adp_type
_atom_site_occupancy
_atom_site_symmetry_multiplicity
_atom_site_calc_flag
O1 O 0.25921(18) 0.10966(12) 0.56500(7) 0.0272(3) Uani 1 1 d
O2 O 0.5398(2) -0.09519(14) 0.56879(8) 0.0321(4) Uani 1 1 d
O3 O 0.5471(2) 0.21481(16) 0.77535(9) 0.0459(4) Uani 1 1 d
O4 O 0.2759(2) 0.28374(17) 0.81446(9) 0.0462(5) Uani 1 1 d
C1 C 0.2484(3) -0.00671(18) 0.60907(10) 0.0255(4) Uani 1 1 d
C2 C 0.0430(3) -0.0383(2) 0.61899(12) 0.0360(5) Uani 1 1 d
C3 C -0.0579(3) 0.0746(2) 0.65119(13) 0.0406(6) Uani 1 1 d
C4 C 0.0561(3) 0.1436(2) 0.71674(12) 0.0356(5) Uani 1 1 d
C5 C 0.2642(3) 0.15703(19) 0.70023(10) 0.0257(4) Uani 1 1 d
C6 C 0.3448(3) 0.02655(18) 0.68751(10) 0.0261(4) Uani 1 1 d
C7 C 0.3796(3) 0.22136(19) 0.76629(11) 0.0290(4) Uani 1 1 d
C8 C 0.3413(3) -0.10972(19) 0.56478(11) 0.0308(5) Uani 1 1 d
C9 C 0.2893(3) 0.21575(18) 0.61826(11) 0.0274(4) Uani 1 1 d
C10 C 0.4765(3) 0.27607(19) 0.60456(12) 0.0327(5) Uani 1 1 d
C11 C 0.4558(4) 0.4148(2) 0.61606(14) 0.0476(6) Uani 1 1 d
C12 C 0.2561(4) 0.4370(2) 0.63794(14) 0.0492(7) Uani 1 1 d
C13 C 0.1653(3) 0.3285(2) 0.59094(12) 0.0391(5) Uani 1 1 d
C14 C 0.2353(4) 0.3537(2) 0.50945(13) 0.0467(6) Uani 1 1 d
C15 C 0.4409(4) 0.3602(2) 0.53405(13) 0.0446(6) Uani 1 1 d
H2 H 0.593(3) -0.105(2) 0.5267(16) 0.057(8) Uiso 1 1 d
H4 H 0.345(3) 0.318(2) 0.8516(14) 0.046(7) Uiso 1 1 d
H2A H 0.0375 -0.1153 0.6566 0.050 Uiso 1 1 d
H2B H -0.0039 -0.0636 0.5671 0.050 Uiso 1 1 d
H3A H -0.1706 0.0467 0.6705 0.050 Uiso 1 1 d
H3B H -0.0858 0.1397 0.6045 0.050 Uiso 1 1 d
H4A H 0.0452 0.0930 0.7641 0.050 Uiso 1 1 d
H4B H 0.0214 0.2304 0.7302 0.050 Uiso 1 1 d
H6A H 0.4826 0.0281 0.6831 0.050 Uiso 1 1 d
H6B H 0.3216 -0.0319 0.7296 0.050 Uiso 1 1 d
H8A H 0.2894 -0.1078 0.5109 0.050 Uiso 1 1 d
H8B H 0.3162 -0.1982 0.5888 0.050 Uiso 1 1 d
H10 H 0.6003 0.2323 0.6126 0.050 Uiso 1 1 d
H11 H 0.5419 0.4839 0.6314 0.050 Uiso 1 1 d
H12A H 0.2428 0.4304 0.6993 0.050 Uiso 1 1 d
H12B H 0.2121 0.5194 0.6208 0.050 Uiso 1 1 d
H13 H 0.0191 0.3124 0.5928 0.050 Uiso 1 1 d
H14A H 0.2097 0.2851 0.4729 0.050 Uiso 1 1 d
H14B H 0.1821 0.4247 0.4862 0.050 Uiso 1 1 d
H15 H 0.5325 0.3790 0.4954 0.050 Uiso 1 1 d

loop_
_atom_site_aniso_label
_atom_site_aniso_U_11
_atom_site_aniso_U_22
_atom_site_aniso_U_33
_atom_site_aniso_U_23
_atom_site_aniso_U_13
_atom_site_aniso_U_12
O1 0.0364(8) 0.0246(7) 0.0204(6) 0.0006(6) 0.0003(5) -0.0002(6)
O2 0.0356(8) 0.0384(9) 0.0228(7) 0.0004(7) 0.0053(6) 0.0045(7)
O3 0.0333(9) 0.0586(11) 0.0447(9) -0.0219(8) -0.0055(7) 0.0018(8)
O4 0.0385(9) 0.0682(12) 0.0318(8) -0.0255(8) 0.0012(7) 0.0017(8)
C1 0.0305(10) 0.0262(10) 0.0197(9) 0.0028(8) 0.0002(7) -0.0040(8)
C2 0.0316(11) 0.0439(13) 0.0325(11) -0.0035(10) 0.0008(9) -0.0099(10)
C3 0.0234(10) 0.0557(15) 0.0428(13) -0.0060(11) 0.0039(9) -0.0054(10)
C4 0.0301(11) 0.0459(13) 0.0310(11) -0.0064(10) 0.0038(9) -0.0029(10)
C5 0.0248(10) 0.0317(11) 0.0206(9) -0.0019(8) 0.0021(7) 0.0009(8)
C6 0.0316(10) 0.0274(10) 0.0193(9) 0.0003(8) 0.0012(7) -0.0001(8)
C7 0.0355(11) 0.0291(11) 0.0225(9) 0.0001(8) 0.0029(8) 0.0018(9)
C8 0.0369(11) 0.0274(11) 0.0275(10) -0.0010(9) -0.0019(8) -0.0016(9)
C9 0.0351(11) 0.0259(10) 0.0213(9) -0.0026(8) 0.0033(8) 0.0004(9)
C10 0.0411(12) 0.0263(11) 0.0313(11) -0.0005(9) 0.0063(9) -0.0048(9)
C11 0.0802(19) 0.0258(12) 0.0370(13) -0.0038(10) 0.0057(12) -0.0134(12)
C12 0.082(2) 0.0279(12) 0.0380(13) 0.0002(10) 0.0062(13) 0.0134(12)
C13 0.0502(14) 0.0354(12) 0.0315(11) 0.0029(10) 0.0007(10) 0.0127(11)
C14 0.0777(18) 0.0304(12) 0.0316(12) 0.0069(10) -0.0007(11) 0.0114(12)
C15 0.0678(17) 0.0331(12) 0.0341(12) 0.0033(10) 0.0121(11) -0.0058(12)

loop_
_atom_type_symbol
_atom_type_description
_atom_type_scat_dispersion_real
_atom_type_scat_dispersion_imag
_atom_type_scat_source
C C 0.0033 0.0016 'International Tables Vol C Tables 4.2.6.8 and 6.1.1.4'
H H 0.0000 0.0000 'International Tables Vol C Tables 4.2.6.8 and 6.1.1.4'
O O 0.0106 0.0060 'International Tables Vol C Tables 4.2.6.8 and 6.1.1.4'

loop_
_geom_angle_atom_site_label_1
_geom_angle_atom_site_label_2
_geom_angle_atom_site_label_3
_geom_angle
C1 O1 C9 110.34(13)
C8 O2 H2 116.4(17)
C7 O4 H4 110.9(16)
O1 C1 C6 102.93(15)
O1 C1 C8 108.69(14)
C6 C1 C8 115.29(16)
O1 C1 C2 109.21(16)
C6 C1 C2 109.84(15)
C8 C1 C2 110.51(17)
C3 C2 C1 110.20(18)
C3 C2 H2A 111.2
C1 C2 H2A 108.4
C3 C2 H2B 114.1
C1 C2 H2B 103.8
H2A C2 H2B 108.7
C2 C3 C4 113.82(18)
C2 C3 H3A 108.2
C4 C3 H3A 108.7
C2 C3 H3B 108.2
C4 C3 H3B 107.5
H3A C3 H3B 110.4
C3 C4 C5 112.60(16)
C3 C4 H4A 105.9
C5 C4 H4A 109.4
C3 C4 H4B 119.4
C5 C4 H4B 102.4
H4A C4 H4B 106.8
C7 C5 C6 109.06(16)
C7 C5 C4 112.93(15)
C6 C5 C4 108.57(16)
C7 C5 C9 113.62(16)
C6 C5 C9 99.92(14)
C4 C5 C9 111.81(16)
C1 C6 C5 100.75(15)
C1 C6 H6A 109.5
C5 C6 H6A 112.3
C1 C6 H6B 114.7
C5 C6 H6B 113.2
H6A C6 H6B 106.4
O3 C7 O4 122.82(19)
O3 C7 C5 124.00(18)
O4 C7 C5 113.17(17)
O2 C8 C1 111.31(16)
O2 C8 H8A 111.2
C1 C8 H8A 107.9
O2 C8 H8B 105.8
C1 C8 H8B 111.5
H8A C8 H8B 109.1
O1 C9 C10 109.19(15)
O1 C9 C13 110.83(16)
C10 C9 C13 96.61(16)
O1 C9 C5 103.29(15)
C10 C9 C5 117.63(16)
C13 C9 C5 119.26(16)
C11 C10 C9 107.69(18)
C11 C10 C15 60.45(15)
C9 C10 C15 105.74(18)
C11 C10 H10 122.4
C9 C10 H10 124.0
C15 C10 H10 119.2
C10 C11 C12 106.74(19)
C10 C11 C15 60.12(15)
C12 C11 C15 106.1(2)
C10 C11 H11 135.1
C12 C11 H11 113.4
C15 C11 H11 122.7
C11 C12 C13 97.20(18)
C11 C12 H12A 112.3
C13 C12 H12A 114.1
C11 C12 H12B 110.9
C13 C12 H12B 114.0
H12A C12 H12B 108.1
C12 C13 C14 101.19(19)
C12 C13 C9 102.39(17)
C14 C13 C9 101.43(17)
C12 C13 H13 119.5
C14 C13 H13 115.7
C9 C13 H13 114.1
C15 C14 C13 96.99(18)
C15 C14 H14A 110.8
C13 C14 H14A 113.2
C15 C14 H14B 116.7
C13 C14 H14B 112.7
H14A C14 H14B 106.5
C14 C15 C10 107.91(18)
C14 C15 C11 106.7(2)
C10 C15 C11 59.43(14)
C14 C15 H15 120.1
C10 C15 H15 125.1
C11 C15 H15 122.4

loop_
_geom_bond_atom_site_label_1
_geom_bond_atom_site_label_2
_geom_bond_distance
O1 C1 1.460(2)
O1 C9 1.463(2)
O2 C8 1.424(2)
O2 H2 0.84(3)
O3 C7 1.198(2)
O4 C7 1.324(2)
O4 H4 0.86(3)
C1 C6 1.513(3)
C1 C8 1.514(3)
C1 C2 1.525(3)
C2 C3 1.526(3)
C2 H2A 1.0478
C2 H2B 0.9689
C3 C4 1.534(3)
C3 H3A 0.9380
C3 H3B 1.0695
C4 C5 1.537(3)
C4 H4A 0.9826
C4 H4B 0.9909
C5 C7 1.522(3)
C5 C6 1.529(3)
C5 C9 1.560(3)
C6 H6A 0.9919
C6 H6B 0.9765
C8 H8A 0.9733
C8 H8B 1.0511
C9 C10 1.516(3)
C9 C13 1.550(3)
C10 C11 1.504(3)
C10 C15 1.515(3)
C10 H10 1.0021
C11 C12 1.516(4)
C11 C15 1.520(3)
C11 H11 0.9856
C12 C13 1.532(3)
C12 H12A 1.0645
C12 H12B 0.9743
C13 C14 1.537(3)
C13 H13 1.0608
C14 C15 1.503(4)
C14 H14A 0.9744
C14 H14B 0.9267
C15 H15 0.9808

loop_
_geom_hbond_atom_site_label_D
_geom_hbond_atom_site_label_H
_geom_hbond_atom_site_label_A
_geom_hbond_distance_DH
_geom_hbond_distance_HA
_geom_hbond_distance_DA
_geom_hbond_angle_DHA
_geom_hbond_site_symmetry_A
O2 H2 O1 0.84(3) 1.95(3) 2.786(2) 172(3) 3_656
O4 H4 O2 0.86(3) 1.80(3) 2.660(2) 171(2) 2_656

loop_
_geom_torsion_atom_site_label_1
_geom_torsion_atom_site_label_2
_geom_torsion_atom_site_label_3
_geom_torsion_atom_site_label_4
_geom_torsion
C9 O1 C1 C6 -20.73(19)
C9 O1 C1 C8 -143.44(15)
C9 O1 C1 C2 95.93(17)
O1 C1 C2 C3 -51.0(2)
C6 C1 C2 C3 61.2(2)
C8 C1 C2 C3 -170.51(17)
C1 C2 C3 C4 -42.4(2)
C2 C3 C4 C5 41.5(3)
C3 C4 C5 C7 -177.99(18)
C3 C4 C5 C6 -56.9(2)
C3 C4 C5 C9 52.4(2)
O1 C1 C6 C5 41.99(17)
C8 C1 C6 C5 160.16(15)
C2 C1 C6 C5 -74.23(19)
C7 C5 C6 C1 -165.89(15)
C4 C5 C6 C1 70.67(17)
C9 C5 C6 C1 -46.50(17)
C6 C5 C7 O3 40.1(3)
C4 C5 C7 O3 160.9(2)
C9 C5 C7 O3 -70.4(3)
C6 C5 C7 O4 -138.43(17)
C4 C5 C7 O4 -17.6(2)
C9 C5 C7 O4 111.07(19)
O1 C1 C8 O2 72.21(19)
C6 C1 C8 O2 -42.7(2)
C2 C1 C8 O2 -167.96(16)
C1 O1 C9 C10 117.17(16)
C1 O1 C9 C13 -137.59(16)
C1 O1 C9 C5 -8.75(18)
C7 C5 C9 O1 150.15(15)
C6 C5 C9 O1 34.15(17)
C4 C5 C9 O1 -80.57(19)
C7 C5 C9 C10 29.8(2)
C6 C5 C9 C10 -86.17(19)
C4 C5 C9 C10 159.11(17)
C7 C5 C9 C13 -86.4(2)
C6 C5 C9 C13 157.59(18)
C4 C5 C9 C13 42.9(2)
O1 C9 C10 C11 144.66(17)
C13 C9 C10 C11 29.9(2)
C5 C9 C10 C11 -98.1(2)
O1 C9 C10 C15 81.28(19)
C13 C9 C10 C15 -33.51(19)
C5 C9 C10 C15 -161.53(17)
C9 C10 C11 C12 0.9(2)
C15 C10 C11 C12 99.3(2)
C9 C10 C11 C15 -98.43(19)
C10 C11 C12 C13 -31.6(2)
C15 C11 C12 C13 31.3(2)
C11 C12 C13 C14 -52.9(2)
C11 C12 C13 C9 51.6(2)
O1 C9 C13 C12 -164.27(16)
C10 C9 C13 C12 -50.81(19)
C5 C9 C13 C12 76.1(2)
O1 C9 C13 C14 -60.0(2)
C10 C9 C13 C14 53.50(19)
C5 C9 C13 C14 -179.63(18)
C12 C13 C14 C15 53.5(2)
C9 C13 C14 C15 -51.8(2)
C13 C14 C15 C10 29.9(2)
C13 C14 C15 C11 -32.6(2)
C11 C10 C15 C14 -99.1(2)
C9 C10 C15 C14 2.6(2)
C9 C10 C15 C11 101.72(19)
C10 C11 C15 C14 101.3(2)
C12 C11 C15 C14 1.0(2)
C12 C11 C15 C10 -100.36(19)
